data_2210618
loop_
_publ_author_name
'Yuchuan Gong'
'Lu, Enxian'
'Zhang, Yuegang'
'Young Jr., Victor G.'
'Grant, David J.W.'

_publ_section_title
;
 <i>N</i>^4^-Acetylsulfamerazine
;
_journal_coeditor_code HB2115
_journal_issue 10
_journal_name_full 'Acta Crystallographica Section E'
_journal_page_first o4245
_journal_page_last o4246
_journal_paper_doi 10.1107/S1600536806031710
_journal_volume 62
_journal_year 2006
_chemical_formula_moiety 'C13 H14 N4 O3 S'
_chemical_formula_sum 'C13 H14 N4 O3 S'
_chemical_formula_weight 306.34
_chemical_melting_point 243
_chemical_name_common N4-acetyl-sulfamerazine
_chemical_name_systematic
;
 4-acetamido-N-[4-methyl-2-pyrimidinyl]benzene-sulfonamide
;
_space_group_IT_number 15
_symmetry_cell_setting monoclinic
_symmetry_space_group_name_Hall '-C 2yc'
_symmetry_space_group_name_H-M 'C 1 2/c 1'
_atom_sites_solution_hydrogens geom
_atom_sites_solution_primary direct
_atom_sites_solution_secondary difmap
_audit_creation_method SHELXL-97
_cell_angle_alpha 90.00
_cell_angle_beta 95.610(2)
_cell_angle_gamma 90.00
_cell_formula_units_Z 8
_cell_length_a 12.2826(14)
_cell_length_b 9.2479(11)
_cell_length_c 26.010(3)
_cell_measurement_reflns_used 2262
_cell_measurement_temperature 173(2)
_cell_measurement_theta_max 25.03
_cell_measurement_theta_min 2.761
_cell_volume 2940.3(6)
_computing_cell_refinement 'SAINT  (Bruker, 2003)'
_computing_data_collection 'SMART (Bruker, 2001)'
_computing_data_reduction SAINT
_computing_molecular_graphics 'Mercury 1.4.1 (Macrae <i>et al.</i>,  2006)'
_computing_publication_material 'SHELXTL (Bruker, 2000)'
_computing_structure_refinement 'SHELXL97 (Sheldrick, 1997)'
_computing_structure_solution 'SHELXS97 (Sheldrick, 1997)'
_diffrn_ambient_temperature 173(2)
_diffrn_measured_fraction_theta_full 0.999
_diffrn_measured_fraction_theta_max 0.999
_diffrn_measurement_device_type 'Bruker SMART 1000 CCD'
_diffrn_measurement_method \w
_diffrn_radiation_monochromator graphite
_diffrn_radiation_source 'fine-focus sealed tube'
_diffrn_radiation_type MoK\a
_diffrn_radiation_wavelength 0.71073
_diffrn_reflns_av_R_equivalents 0.0354
_diffrn_reflns_av_sigmaI/netI 0.0320
_diffrn_reflns_limit_h_max 14
_diffrn_reflns_limit_h_min -14
_diffrn_reflns_limit_k_max 10
_diffrn_reflns_limit_k_min -10
_diffrn_reflns_limit_l_max 30
_diffrn_reflns_limit_l_min -30
_diffrn_reflns_number 10158
_diffrn_reflns_theta_full 25.04
_diffrn_reflns_theta_max 25.04
_diffrn_reflns_theta_min 1.57
_exptl_absorpt_coefficient_mu 0.236
_exptl_absorpt_correction_T_max 0.980
_exptl_absorpt_correction_T_min 0.9213
_exptl_absorpt_correction_type multi-scan
_exptl_absorpt_process_details 'SADABS (Bruker, 2000)'
_exptl_crystal_colour yellow
_exptl_crystal_density_diffrn 1.384
_exptl_crystal_density_method 'not measured'
_exptl_crystal_description block
_exptl_crystal_F_000 1280
_exptl_crystal_size_max 0.25
_exptl_crystal_size_mid 0.15
_exptl_crystal_size_min 0.10
_refine_diff_density_max 0.316
_refine_diff_density_min -0.299
_refine_ls_extinction_method none
_refine_ls_goodness_of_fit_ref 1.047
_refine_ls_hydrogen_treatment mixed
_refine_ls_matrix_type full
_refine_ls_number_parameters 198
_refine_ls_number_reflns 2596
_refine_ls_number_restraints 2
_refine_ls_restrained_S_all 1.047
_refine_ls_R_factor_all 0.0548
_refine_ls_R_factor_gt 0.0384
_refine_ls_shift/su_max 0.000
_refine_ls_shift/su_mean 0.000
_refine_ls_structure_factor_coef Fsqd
_refine_ls_weighting_details 'calc w=1/[\s^2^(Fo^2^)+(0.0472P)^2^+2.4530P] where P=(Fo^2^+2Fc^2^)/3'
_refine_ls_weighting_scheme calc
_refine_ls_wR_factor_gt 0.0928
_refine_ls_wR_factor_ref 0.0995
_reflns_number_gt 2046
_reflns_number_total 2596
_reflns_threshold_expression I>2\s(I)
_cod_data_source_file hb2115.cif
_cod_data_source_block I
_cod_depositor_comments
;
The following automatic conversions were performed:
'_symmetry_cell_setting' value 'Monoclinic' changed to 'monoclinic'
according to '/home/saulius/struct/CIF-dictionaries/cif_core.dic'
dictionary named 'cif_core.dic' version 2.4.1 from 2010-06-29.

Automatic conversion script
Id: cif_fix_enum 1527 2010-12-29 10:47:43Z saulius 

The following automatic conversions were performed:

'_symmetry_cell_setting' value 'Monoclinic' changed to 'monoclinic'
according to /home/saulius/struct/CIF-dictionaries/cif_core.dic
dictionary named 'cif_core.dic' version 2.4.1 from 2010-06-29.

Automatic conversion script
Id: cif_fix_values 1715 2011-07-08 13:25:40Z adriana 
;
_cod_original_cell_volume 2940.2(6)
_cod_original_sg_symbol_H-M 'C 2/c'
_cod_database_code 2210618
_cod_database_fobs_code 2210618

loop_
_symmetry_equiv_pos_as_xyz
'x, y, z'
'-x, y, -z+1/2'
'x+1/2, y+1/2, z'
'-x+1/2, y+1/2, -z+1/2'
'-x, -y, -z'
'x, -y, z-1/2'
'-x+1/2, -y+1/2, -z'
'x+1/2, -y+1/2, z-1/2'

loop_
_atom_site_type_symbol
_atom_site_label
_atom_site_fract_x
_atom_site_fract_y
_atom_site_fract_z
_atom_site_U_iso_or_equiv
_atom_site_adp_type
_atom_site_calc_flag
_atom_site_refinement_flags
_atom_site_occupancy
S S1 0.27625(4) 0.57541(6) 0.38585(2) 0.03256(18) Uani d . 1
O O1 -0.23844(14) 0.70299(18) 0.26624(7) 0.0483(5) Uani d . 1
O O2 0.33765(12) 0.44487(18) 0.38449(6) 0.0412(4) Uani d . 1
O O3 0.32096(13) 0.70678(18) 0.36732(6) 0.0412(4) Uani d . 1
N N1 -0.17336(14) 0.4775(2) 0.28666(7) 0.0316(4) Uani d D 1
H H1A -0.1895(18) 0.3856(7) 0.2816(9) 0.038 Uiso d D 1
N N2 0.25603(15) 0.6164(2) 0.44550(7) 0.0318(4) Uani d D 1
H H2B 0.2655(18) 0.7087(6) 0.4528(9) 0.038 Uiso d D 1
N N3 0.18755(14) 0.59097(19) 0.52417(7) 0.0316(4) Uani d . 1
N N4 0.16679(14) 0.40170(18) 0.46140(7) 0.0303(4) Uani d . 1
C C1 -0.36183(19) 0.5074(3) 0.25218(11) 0.0497(7) Uani d . 1
H H1B -0.3849 0.5354 0.2164 0.075 Uiso calc R 1
H H1C -0.4155 0.5422 0.2748 0.075 Uiso calc R 1
H H1D -0.3567 0.4018 0.2545 0.075 Uiso calc R 1
C C2 -0.25245(18) 0.5726(3) 0.26864(8) 0.0346(5) Uani d . 1
C C3 -0.06608(17) 0.5074(2) 0.30785(8) 0.0276(5) Uani d . 1
C C4 0.00471(16) 0.3908(2) 0.31675(8) 0.0295(5) Uani d . 1
H H4B -0.0196 0.2965 0.3068 0.035 Uiso calc R 1
C C5 0.10968(17) 0.4101(2) 0.33980(8) 0.0308(5) Uani d . 1
H H5A 0.1572 0.3296 0.3460 0.037 Uiso calc R 1
C C6 0.14495(17) 0.5477(2) 0.35385(8) 0.0290(5) Uani d . 1
C C7 0.07557(19) 0.6652(2) 0.34481(8) 0.0360(5) Uani d . 1
H H7A 0.1008 0.7594 0.3544 0.043 Uiso calc R 1
C C8 -0.02964(18) 0.6467(2) 0.32203(8) 0.0355(5) Uani d . 1
H H8A -0.0769 0.7275 0.3160 0.043 Uiso calc R 1
C C9 0.20038(16) 0.5309(2) 0.47825(8) 0.0271(5) Uani d . 1
C C10 0.13617(19) 0.5076(3) 0.55611(9) 0.0405(6) Uani d . 1
H H10A 0.1248 0.5441 0.5893 0.049 Uiso calc R 1
C C11 0.0992(2) 0.3712(3) 0.54292(9) 0.0413(6) Uani d . 1
H H11A 0.0643 0.3132 0.5666 0.050 Uiso calc R 1
C C12 0.11424(17) 0.3210(2) 0.49414(9) 0.0328(5) Uani d . 1
C C13 0.0725(2) 0.1774(3) 0.47447(10) 0.0445(6) Uani d . 1
H H13A 0.1243 0.1353 0.4523 0.067 Uiso calc R 1
H H13B 0.0012 0.1901 0.4545 0.067 Uiso calc R 1
H H13C 0.0646 0.1127 0.5037 0.067 Uiso calc R 1

loop_
_atom_site_aniso_label
_atom_site_aniso_U_11
_atom_site_aniso_U_22
_atom_site_aniso_U_33
_atom_site_aniso_U_12
_atom_site_aniso_U_13
_atom_site_aniso_U_23
S1 0.0327(3) 0.0373(3) 0.0282(3) -0.0096(3) 0.0055(2) -0.0028(2)
O1 0.0523(11) 0.0337(11) 0.0562(11) 0.0081(8) -0.0076(8) -0.0012(8)
O2 0.0336(9) 0.0448(10) 0.0456(10) 0.0008(7) 0.0053(7) -0.0081(8)
O3 0.0446(9) 0.0472(10) 0.0329(9) -0.0198(8) 0.0091(7) 0.0003(7)
N1 0.0296(10) 0.0251(10) 0.0399(11) -0.0012(8) 0.0019(8) -0.0015(8)
N2 0.0409(11) 0.0288(10) 0.0265(9) -0.0107(9) 0.0064(8) -0.0025(8)
N3 0.0384(10) 0.0283(10) 0.0287(10) -0.0041(8) 0.0058(8) 0.0022(8)
N4 0.0299(9) 0.0273(10) 0.0328(10) -0.0027(8) -0.0006(8) 0.0012(8)
C1 0.0336(13) 0.0506(17) 0.0644(18) 0.0055(12) 0.0021(12) -0.0002(13)
C2 0.0367(12) 0.0363(14) 0.0310(12) 0.0059(10) 0.0052(9) -0.0017(10)
C3 0.0332(11) 0.0283(12) 0.0222(10) -0.0011(9) 0.0071(8) 0.0015(9)
C4 0.0328(12) 0.0236(11) 0.0327(12) -0.0042(9) 0.0070(9) -0.0030(9)
C5 0.0319(11) 0.0297(12) 0.0315(11) 0.0006(9) 0.0066(9) -0.0038(9)
C6 0.0346(12) 0.0307(12) 0.0222(10) -0.0067(9) 0.0050(9) 0.0001(9)
C7 0.0490(14) 0.0253(12) 0.0323(12) -0.0082(10) -0.0029(10) -0.0003(9)
C8 0.0441(14) 0.0271(12) 0.0340(12) 0.0017(10) -0.0035(10) 0.0009(9)
C9 0.0252(10) 0.0273(11) 0.0280(11) -0.0027(9) -0.0009(8) 0.0036(9)
C10 0.0512(15) 0.0370(14) 0.0350(13) -0.0029(11) 0.0126(11) 0.0020(11)
C11 0.0494(15) 0.0322(14) 0.0438(14) -0.0075(11) 0.0131(11) 0.0082(11)
C12 0.0292(11) 0.0268(12) 0.0416(13) -0.0010(9) 0.0003(9) 0.0071(10)
C13 0.0444(14) 0.0306(13) 0.0578(16) -0.0096(11) 0.0010(12) 0.0025(11)

loop_
_atom_type_symbol
_atom_type_description
_atom_type_scat_dispersion_real
_atom_type_scat_dispersion_imag
_atom_type_scat_source
C C 0.0033 0.0016 'International Tables Vol C Tables 4.2.6.8 and 6.1.1.4'
H H 0.0000 0.0000 'International Tables Vol C Tables 4.2.6.8 and 6.1.1.4'
N N 0.0061 0.0033 'International Tables Vol C Tables 4.2.6.8 and 6.1.1.4'
O O 0.0106 0.0060 'International Tables Vol C Tables 4.2.6.8 and 6.1.1.4'
S S 0.1246 0.1234 'International Tables Vol C Tables 4.2.6.8 and 6.1.1.4'

loop_
_geom_angle_atom_site_label_1
_geom_angle_atom_site_label_2
_geom_angle_atom_site_label_3
_geom_angle
_geom_angle_publ_flag
O2 S1 O3 119.18(10) n
O2 S1 N2 110.39(10) n
O3 S1 N2 102.74(9) n
O2 S1 C6 109.12(10) n
O3 S1 C6 109.11(10) n
N2 S1 C6 105.34(10) n
C2 N1 C3 128.22(19) n
C2 N1 H1A 115.5(15) ?
C3 N1 H1A 116.0(15) ?
C9 N2 S1 125.29(15) n
C9 N2 H2B 118.8(15) ?
S1 N2 H2B 113.6(15) ?
C10 N3 C9 114.74(19) ?
C9 N4 C12 116.39(18) ?
C2 C1 H1B 109.5 ?
C2 C1 H1C 109.5 ?
H1B C1 H1C 109.5 ?
C2 C1 H1D 109.5 ?
H1B C1 H1D 109.5 ?
H1C C1 H1D 109.5 ?
O1 C2 N1 123.9(2) n
O1 C2 C1 120.7(2) n
N1 C2 C1 115.4(2) n
C4 C3 C8 119.38(19) ?
C4 C3 N1 117.36(19) ?
C8 C3 N1 123.21(19) ?
C5 C4 C3 121.0(2) ?
C5 C4 H4B 119.5 ?
C3 C4 H4B 119.5 ?
C4 C5 C6 119.3(2) ?
C4 C5 H5A 120.4 ?
C6 C5 H5A 120.4 ?
C5 C6 C7 120.3(2) ?
C5 C6 S1 120.55(17) ?
C7 C6 S1 119.07(16) ?
C8 C7 C6 120.7(2) ?
C8 C7 H7A 119.7 ?
C6 C7 H7A 119.7 ?
C7 C8 C3 119.3(2) ?
C7 C8 H8A 120.4 ?
C3 C8 H8A 120.4 ?
N4 C9 N3 127.49(19) ?
N4 C9 N2 117.79(19) ?
N3 C9 N2 114.72(18) ?
N3 C10 C11 122.7(2) ?
N3 C10 H10A 118.7 ?
C11 C10 H10A 118.7 ?
C10 C11 C12 117.9(2) ?
C10 C11 H11A 121.1 ?
C12 C11 H11A 121.1 ?
N4 C12 C11 120.8(2) ?
N4 C12 C13 116.5(2) ?
C11 C12 C13 122.7(2) ?
C12 C13 H13A 109.5 ?
C12 C13 H13B 109.5 ?
H13A C13 H13B 109.5 ?
C12 C13 H13C 109.5 ?
H13A C13 H13C 109.5 ?
H13B C13 H13C 109.5 ?

loop_
_geom_bond_atom_site_label_1
_geom_bond_atom_site_label_2
_geom_bond_distance
_geom_bond_publ_flag
S1 O2 1.4257(17) n
S1 O3 1.4358(16) n
S1 N2 1.6395(18) n
S1 C6 1.760(2) n
O1 C2 1.220(3) n
N1 C2 1.360(3) n
N1 C3 1.405(3) n
N1 H1A 0.8799(10) ?
N2 C9 1.390(3) n
N2 H2B 0.8799(11) ?
N3 C10 1.336(3) n
N3 C9 1.340(3) n
N4 C9 1.325(3) n
N4 C12 1.344(3) n
C1 C2 1.497(3) ?
C1 H1B 0.9800 ?
C1 H1C 0.9800 ?
C1 H1D 0.9800 ?
C3 C4 1.390(3) ?
C3 C8 1.401(3) ?
C4 C5 1.379(3) ?
C4 H4B 0.9500 ?
C5 C6 1.382(3) ?
C5 H5A 0.9500 ?
C6 C7 1.386(3) ?
C7 C8 1.379(3) ?
C7 H7A 0.9500 ?
C8 H8A 0.9500 ?
C10 C11 1.372(3) ?
C10 H10A 0.9500 ?
C11 C12 1.380(3) ?
C11 H11A 0.9500 ?
C12 C13 1.496(3) ?
C13 H13A 0.9800 ?
C13 H13B 0.9800 ?
C13 H13C 0.9800 ?

loop_
_geom_hbond_atom_site_label_D
_geom_hbond_atom_site_label_H
_geom_hbond_atom_site_label_A
_geom_hbond_site_symmetry_A
_geom_hbond_distance_DH
_geom_hbond_distance_HA
_geom_hbond_distance_DA
_geom_hbond_angle_DHA
_geom_hbond_publ_flag
N1 H1A O1 4_445 0.8799(10) 2.228(11) 3.036(2) 153(2) yes
N2 H2B N3 7_566 0.8799(11) 2.014(5) 2.885(3) 170(2) yes

loop_
_geom_torsion_atom_site_label_1
_geom_torsion_atom_site_label_2
_geom_torsion_atom_site_label_3
_geom_torsion_atom_site_label_4
_geom_torsion
_geom_torsion_publ_flag
O2 S1 N2 C9 -60.7(2) ?
O3 S1 N2 C9 171.20(18) ?
C6 S1 N2 C9 57.0(2) ?
C3 N1 C2 O1 3.6(4) ?
C3 N1 C2 C1 -175.4(2) yes
C2 N1 C3 C4 -171.0(2) ?
C2 N1 C3 C8 11.7(3) ?
C8 C3 C4 C5 0.7(3) ?
N1 C3 C4 C5 -176.77(18) ?
C3 C4 C5 C6 -0.5(3) ?
C4 C5 C6 C7 -0.1(3) ?
C4 C5 C6 S1 177.25(15) ?
O2 S1 C6 C5 10.6(2) ?
O3 S1 C6 C5 142.36(17) ?
N2 S1 C6 C5 -107.95(18) yes
O2 S1 C6 C7 -172.07(16) ?
O3 S1 C6 C7 -40.3(2) ?
N2 S1 C6 C7 69.41(19) ?
C5 C6 C7 C8 0.4(3) ?
S1 C6 C7 C8 -176.96(17) ?
C6 C7 C8 C3 -0.2(3) ?
C4 C3 C8 C7 -0.4(3) ?
N1 C3 C8 C7 176.9(2) ?
C12 N4 C9 N3 -0.4(3) ?
C12 N4 C9 N2 179.33(18) ?
C10 N3 C9 N4 1.1(3) ?
C10 N3 C9 N2 -178.59(19) ?
S1 N2 C9 N4 4.6(3) yes
S1 N2 C9 N3 -175.67(15) yes
C9 N3 C10 C11 -0.1(3) ?
N3 C10 C11 C12 -1.4(4) ?
C9 N4 C12 C11 -1.4(3) ?
C9 N4 C12 C13 177.75(19) ?
C10 C11 C12 N4 2.2(3) ?
C10 C11 C12 C13 -176.9(2) ?

loop_
_cod_related_entry_id
_cod_related_entry_database
_cod_related_entry_code
1 ChemSpider 60525
